data_2238888
loop_
_publ_author_name
'Sapnakumari, M.'
'Narayana, B.'
'Yathirajan, H.S.'
'Jasinski, Jerry P.'
'Butcher, Ray J.'

_publ_section_title
;
 Ethyl
 6-(4-chlorophenyl)-4-(4-fluorophenyl)-2-oxocyclohex-3-ene-1-carboxylate
;
_journal_coeditor_code LH5662
_journal_issue 12
_journal_name_full 'Acta Crystallographica Section E'
_journal_page_first o1839
_journal_page_last o1840
_journal_paper_doi 10.1107/S1600536813031851
_journal_volume 69
_journal_year 2013
_chemical_formula_iupac 'C21 H18 Cl F O3'
_chemical_formula_moiety 'C21 H18 Cl F O3'
_chemical_formula_sum 'C21 H18 Cl F O3'
_chemical_formula_weight 372.80
_chemical_name_systematic
;
Ethyl 6-(4-chlorophenyl)-4-(4-fluorophenyl)-2-oxocyclohex-3-ene-1-carboxylate
;
_space_group_crystal_system triclinic
_space_group_IT_number 2
_space_group_name_Hall '-P 1'
_space_group_name_H-M_alt 'P -1'
_symmetry_space_group_name_Hall '-P 1'
_symmetry_space_group_name_H-M 'P -1'
_atom_sites_solution_hydrogens geom
_atom_sites_solution_primary direct
_audit_creation_method
;
  Olex2 1.2
  (compiled Apr 23 2013 17:54:37, GUI svn.r4466)
;
_cell_angle_alpha 77.250(3)
_cell_angle_beta 87.320(3)
_cell_angle_gamma 67.342(4)
_cell_formula_units_Z 4
_cell_length_a 11.6611(5)
_cell_length_b 13.1823(5)
_cell_length_c 13.2251(5)
_cell_measurement_reflns_used 6709
_cell_measurement_temperature 123(2)
_cell_measurement_theta_max 75.5164
_cell_measurement_theta_min 3.4266
_cell_volume 1828.15(14)
_computing_cell_refinement 'CrysAlis PRO (Agilent, 2012)'
_computing_data_collection 'CrysAlis PRO (Agilent, 2012)'
_computing_data_reduction 'CrysAlis RED (Agilent, 2012)'
_computing_molecular_graphics 'SHELXTL (Sheldrick, 2008)'
_computing_publication_material 'SHELXTL (Sheldrick, 2008)'
_computing_structure_refinement 'SHELXL97 (Sheldrick, 2008)'
_computing_structure_solution 'SHELXS97 (Sheldrick, 2008)'
_diffrn_ambient_temperature 123(2)
_diffrn_detector_area_resol_mean 10.5081
_diffrn_measured_fraction_theta_full 0.999
_diffrn_measured_fraction_theta_max 0.968
_diffrn_measurement_device_type 'Agilent Xcalibur (Ruby, Gemini)'
_diffrn_measurement_method '\w scans'
_diffrn_radiation_type CuK\a
_diffrn_radiation_wavelength 1.54178
_diffrn_reflns_av_R_equivalents 0.0211
_diffrn_reflns_limit_h_max 13
_diffrn_reflns_limit_h_min -14
_diffrn_reflns_limit_k_max 13
_diffrn_reflns_limit_k_min -16
_diffrn_reflns_limit_l_max 12
_diffrn_reflns_limit_l_min -16
_diffrn_reflns_number 13437
_diffrn_reflns_theta_full 67.679
_diffrn_reflns_theta_max 75.702
_diffrn_reflns_theta_min 3.429
_exptl_absorpt_coefficient_mu 2.089
_exptl_absorpt_correction_T_max 1.00000
_exptl_absorpt_correction_T_min 0.50779
_exptl_absorpt_correction_type multi-scan
_exptl_absorpt_process_details
;
(CrysAlis PRO and CrysAlis RED; Agilent, 2012)
;
_exptl_crystal_colour colourless
_exptl_crystal_density_diffrn 1.354
_exptl_crystal_density_method 'not measured'
_exptl_crystal_description prism
_exptl_crystal_F_000 776
_exptl_crystal_size_max 0.35
_exptl_crystal_size_mid 0.23
_exptl_crystal_size_min 0.18
_refine_diff_density_max 0.678
_refine_diff_density_min -0.395
_refine_ls_extinction_method none
_refine_ls_goodness_of_fit_ref 1.093
_refine_ls_hydrogen_treatment constr
_refine_ls_matrix_type full
_refine_ls_number_parameters 617
_refine_ls_number_reflns 7365
_refine_ls_number_restraints 177
_refine_ls_restrained_S_all 1.087
_refine_ls_R_factor_all 0.0584
_refine_ls_R_factor_gt 0.0554
_refine_ls_shift/su_max 0.000
_refine_ls_shift/su_mean 0.000
_refine_ls_structure_factor_coef Fsqd
_refine_ls_weighting_details
;
 w=1/[\s^2^(Fo^2^)+(0.0631P)^2^+1.2352P]
 where P=(Fo^2^+2Fc^2^)/3
;
_refine_ls_weighting_scheme calc
_refine_ls_wR_factor_gt 0.1456
_refine_ls_wR_factor_ref 0.1483
_reflns_number_gt 6861
_reflns_number_total 7365
_reflns_threshold_expression I>2\s(I)
_cod_data_source_file lh5662.cif
_cod_data_source_block I
_cod_database_code 2238888
_shelx_space_group_comment
;
The symmetry employed for this shelxl refinement is uniquely defined
by the following loop, which should always be used as a source of
symmetry information in preference to the above space-group names.
They are only intended as comments.
;

loop_
_space_group_symop_operation_xyz
'x, y, z'
'-x, -y, -z'

loop_
_atom_site_type_symbol
_atom_site_label
_atom_site_fract_x
_atom_site_fract_y
_atom_site_fract_z
_atom_site_U_iso_or_equiv
_atom_site_adp_type
_atom_site_calc_flag
_atom_site_occupancy
_atom_site_disorder_assembly
_atom_site_disorder_group
F F1A 0.40903(18) 0.18316(15) 0.39705(12) 0.0598(4) Uani d 1 . .
C C7A 0.55724(18) 0.41724(17) 0.26781(15) 0.0298(4) Uani d 1 . .
C C8A 0.5667(2) 0.37490(19) 0.37517(16) 0.0347(4) Uani d 1 . .
H H8A 0.6072 0.4008 0.4184 0.042 Uiso calc 1 . .
C C9A 0.5176(2) 0.2955(2) 0.41917(17) 0.0418(5) Uani d 1 . .
H H9A 0.5254 0.2658 0.4919 0.050 Uiso calc 1 . .
C C10A 0.4575(2) 0.2607(2) 0.35531(19) 0.0409(5) Uani d 1 . .
C C11A 0.4429(2) 0.3018(2) 0.24975(18) 0.0381(5) Uani d 1 . .
H H11A 0.3993 0.2773 0.2078 0.046 Uiso calc 1 . .
C C12A 0.4937(2) 0.38005(18) 0.20622(16) 0.0336(4) Uani d 1 . .
H H12A 0.4853 0.4090 0.1333 0.040 Uiso calc 1 . .
C C13A 0.6987(4) 0.7320(5) 0.2915(6) 0.0352(12) Uani d 0.684(5) A 1
C C14A 0.5941(4) 0.8237(6) 0.3060(7) 0.0375(10) Uani d 0.684(5) A 1
H H14A 0.5150 0.8352 0.2786 0.045 Uiso calc 0.684(5) A 1
C C15A 0.6050(5) 0.8986(7) 0.3605(8) 0.0410(14) Uani d 0.684(5) A 1
H H15A 0.5335 0.9613 0.3704 0.049 Uiso calc 0.684(5) A 1
C C16A 0.7207(5) 0.8818(6) 0.4005(8) 0.0376(13) Uani d 0.684(5) A 1
C C17A 0.8253(4) 0.7901(6) 0.3860(6) 0.0403(10) Uani d 0.684(5) A 1
H H17A 0.9044 0.7786 0.4134 0.048 Uiso calc 0.684(5) A 1
C C18A 0.8144(4) 0.7152(4) 0.3315(5) 0.0390(11) Uani d 0.684(5) A 1
H H18A 0.8859 0.6525 0.3216 0.047 Uiso calc 0.684(5) A 1
C C13C 0.6632(8) 0.7550(10) 0.2832(12) 0.0214(16) Uani d 0.316(5) A 2
C C14C 0.5752(8) 0.8455(13) 0.3173(15) 0.0339(19) Uani d 0.316(5) A 2
H H14C 0.4899 0.8706 0.2971 0.041 Uiso calc 0.316(5) A 2
C C15C 0.6120(11) 0.8994(15) 0.3810(17) 0.038(2) Uani d 0.316(5) A 2
H H15C 0.5519 0.9613 0.4044 0.046 Uiso calc 0.316(5) A 2
C C16C 0.7368(12) 0.8628(15) 0.4106(17) 0.041(3) Uani d 0.316(5) A 2
C C17C 0.8248(9) 0.7722(14) 0.3765(16) 0.045(3) Uani d 0.316(5) A 2
H H17C 0.9101 0.7472 0.3967 0.054 Uiso calc 0.316(5) A 2
C C18C 0.7880(8) 0.7183(11) 0.3127(12) 0.036(2) Uani d 0.316(5) A 2
H H18C 0.8481 0.6565 0.2894 0.043 Uiso calc 0.316(5) A 2
O O1A 0.7088(8) 0.6061(9) -0.0287(5) 0.039(2) Uani d 0.684(5) A 1
O O2A 0.8622(4) 0.7464(5) 0.0453(4) 0.0443(9) Uani d 0.684(5) A 1
O O3A 0.6551(4) 0.8353(4) 0.0286(5) 0.0460(9) Uani d 0.684(5) A 1
C C1A 0.6422(4) 0.6813(3) 0.2171(2) 0.0323(7) Uani d 0.684(5) A 1
H H1A 0.5598 0.7378 0.1856 0.039 Uiso calc 0.684(5) A 1
C C2A 0.6284(5) 0.5752(5) 0.2825(5) 0.0254(11) Uani d 0.684(5) A 1
H H2AA 0.7008 0.5344 0.3323 0.030 Uiso calc 0.684(5) A 1
H H2AB 0.5529 0.5985 0.3233 0.030 Uiso calc 0.684(5) A 1
C C3A 0.6191(10) 0.4952(7) 0.2200(6) 0.0232(17) Uani d 0.684(5) A 1
C C4A 0.6432(19) 0.5094(11) 0.1178(8) 0.033(3) Uani d 0.684(5) A 1
H H4A 0.6247 0.4650 0.0786 0.040 Uiso calc 0.684(5) A 1
C C5A 0.6963(16) 0.5895(10) 0.0651(6) 0.031(2) Uani d 0.684(5) A 1
C C6A 0.7355(4) 0.6512(3) 0.1330(2) 0.0323(7) Uani d 0.684(5) A 1
H H6A 0.8164 0.5971 0.1691 0.039 Uiso calc 0.684(5) A 1
C C19A 0.7606(5) 0.7482(7) 0.0639(9) 0.0326(13) Uani d 0.684(5) A 1
C C20A 0.6677(5) 0.9329(3) -0.0439(3) 0.0526(10) Uani d 0.684(5) A 1
H H20A 0.7443 0.9414 -0.0253 0.063 Uiso calc 0.684(5) A 1
H H20B 0.5957 1.0026 -0.0390 0.063 Uiso calc 0.684(5) A 1
C C21A 0.6735(5) 0.9152(4) -0.1535(3) 0.0620(12) Uani d 0.684(5) A 1
H H21A 0.6818 0.9800 -0.2016 0.093 Uiso calc 0.684(5) A 1
H H21B 0.5972 0.9076 -0.1718 0.093 Uiso calc 0.684(5) A 1
H H21C 0.7454 0.8466 -0.1582 0.093 Uiso calc 0.684(5) A 1
Cl Cl1A 0.7356(3) 0.9740(2) 0.4685(2) 0.0659(7) Uani d 0.684(5) A 1
O O1C 0.707(2) 0.609(2) -0.0248(11) 0.046(5) Uani d 0.316(5) A 2
O O2C 0.8488(8) 0.7264(10) 0.0760(8) 0.0437(19) Uani d 0.316(5) A 2
O O3C 0.6643(10) 0.8545(9) 0.0056(10) 0.046(2) Uani d 0.316(5) A 2
C C1C 0.7108(6) 0.6376(5) 0.2355(4) 0.0224(11) Uani d 0.316(5) A 2
H H1C 0.8020 0.5908 0.2446 0.027 Uiso calc 0.316(5) A 2
C C2C 0.6260(19) 0.5767(16) 0.2845(12) 0.045(4) Uani d 0.316(5) A 2
H H2CA 0.6674 0.5234 0.3496 0.054 Uiso calc 0.316(5) A 2
H H2CB 0.5479 0.6332 0.3029 0.054 Uiso calc 0.316(5) A 2
C C3C 0.593(2) 0.5124(13) 0.2163(12) 0.017(3) Uani d 0.316(5) A 2
C C4C 0.640(4) 0.511(2) 0.1206(16) 0.027(6) Uani d 0.316(5) A 2
H H4C 0.6521 0.4486 0.0903 0.033 Uiso calc 0.316(5) A 2
C C5C 0.672(3) 0.604(2) 0.0641(12) 0.026(4) Uani d 0.316(5) A 2
C C6C 0.6624(6) 0.6939(5) 0.1230(4) 0.0215(12) Uani d 0.316(5) A 2
H H6C 0.5735 0.7465 0.1224 0.026 Uiso calc 0.316(5) A 2
C C19C 0.7385(9) 0.7589(13) 0.0677(19) 0.030(2) Uani d 0.316(5) A 2
C C20C 0.7380(9) 0.9112(7) -0.0596(7) 0.052(2) Uani d 0.316(5) A 2
H H20C 0.7982 0.8604 -0.0996 0.062 Uiso calc 0.316(5) A 2
H H20D 0.7834 0.9380 -0.0171 0.062 Uiso calc 0.316(5) A 2
C C21C 0.6394(13) 1.0084(12) -0.1302(11) 0.106(6) Uani d 0.316(5) A 2
H H21D 0.6779 1.0554 -0.1747 0.159 Uiso calc 0.316(5) A 2
H H21E 0.5775 1.0537 -0.0883 0.159 Uiso calc 0.316(5) A 2
H H21F 0.5987 0.9794 -0.1734 0.159 Uiso calc 0.316(5) A 2
Cl Cl1C 0.7756(6) 0.9386(5) 0.4862(5) 0.0558(11) Uani d 0.316(5) A 2
Cl Cl1B 0.71926(7) 0.05408(6) 1.16767(5) 0.05522(19) Uani d 1 . .
F F1B 1.15955(14) 0.76617(13) 0.77809(13) 0.0508(4) Uani d 1 . .
O O1B 0.75978(18) 0.44532(17) 0.51477(12) 0.0490(4) Uani d 1 . .
O O2B 0.66040(19) 0.2488(2) 0.66133(17) 0.0602(5) Uani d 1 . .
O O3B 0.86198(17) 0.20485(17) 0.63467(17) 0.0551(5) Uani d 1 . .
C C1B 0.8480(2) 0.33555(18) 0.78861(16) 0.0326(4) Uani d 1 . .
H H1B 0.9315 0.2867 0.7687 0.039 Uiso calc 1 . .
C C2B 0.86005(19) 0.44019(17) 0.81283(15) 0.0298(4) Uani d 1 . .
H H2BA 0.7821 0.4843 0.8426 0.036 Uiso calc 1 . .
H H2BB 0.9283 0.4155 0.8657 0.036 Uiso calc 1 . .
C C3B 0.88570(19) 0.51490(17) 0.71829(16) 0.0298(4) Uani d 1 . .
C C4B 0.8495(2) 0.51634(19) 0.62257(16) 0.0342(4) Uani d 1 . .
H H4B 0.8645 0.5668 0.5652 0.041 Uiso calc 1 . .
C C5B 0.7886(2) 0.44449(19) 0.60262(16) 0.0348(4) Uani d 1 . .
C C6B 0.7566(2) 0.37018(18) 0.69533(16) 0.0328(4) Uani d 1 . .
H H6B 0.6718 0.4144 0.7166 0.039 Uiso calc 1 . .
C C7B 0.95342(19) 0.58550(17) 0.73334(16) 0.0308(4) Uani d 1 . .
C C8B 0.9539(2) 0.61594(19) 0.82868(17) 0.0354(4) Uani d 1 . .
H H8B 0.9068 0.5940 0.8835 0.042 Uiso calc 1 . .
C C9B 1.0224(2) 0.6777(2) 0.84368(19) 0.0400(5) Uani d 1 . .
H H9B 1.0226 0.6983 0.9081 0.048 Uiso calc 1 . .
C C10B 1.0901(2) 0.70842(19) 0.76335(19) 0.0387(4) Uani d 1 . .
C C11B 1.0919(2) 0.68128(19) 0.66812(18) 0.0379(4) Uani d 1 . .
H H11B 1.1387 0.7043 0.6137 0.046 Uiso calc 1 . .
C C12B 1.0233(2) 0.61943(18) 0.65422(17) 0.0345(4) Uani d 1 . .
H H12B 1.0239 0.5996 0.5893 0.041 Uiso calc 1 . .
C C13B 0.8118(2) 0.26734(18) 0.88381(16) 0.0321(4) Uani d 1 . .
C C14B 0.9047(2) 0.1782(2) 0.94658(17) 0.0387(4) Uani d 1 . .
H H14B 0.9890 0.1612 0.9292 0.046 Uiso calc 1 . .
C C15B 0.8772(2) 0.1132(2) 1.03424(19) 0.0433(5) Uani d 1 . .
H H15B 0.9420 0.0525 1.0767 0.052 Uiso calc 1 . .
C C16B 0.7550(2) 0.13739(19) 1.05912(17) 0.0378(4) Uani d 1 . .
C C17B 0.6602(2) 0.2265(2) 0.99981(19) 0.0440(5) Uani d 1 . .
H H17B 0.5761 0.2438 1.0182 0.053 Uiso calc 1 . .
C C18B 0.6900(2) 0.2909(2) 0.91231(19) 0.0427(5) Uani d 1 . .
H H18B 0.6250 0.3527 0.8710 0.051 Uiso calc 1 . .
C C19B 0.7517(2) 0.2683(2) 0.66292(17) 0.0375(5) Uani d 1 . .
C C20B 0.8715(4) 0.1043(2) 0.6009(3) 0.0696(9) Uani d 1 . .
H H20E 0.7871 0.1070 0.5889 0.083 Uiso calc 1 . .
H H20F 0.9145 0.1016 0.5346 0.083 Uiso calc 1 . .
C C21B 0.9387(5) 0.0056(3) 0.6773(4) 0.0896(13) Uani d 1 . .
H H21G 0.9443 -0.0613 0.6534 0.134 Uiso calc 1 . .
H H21H 0.8954 0.0079 0.7426 0.134 Uiso calc 1 . .
H H21I 1.0226 0.0026 0.6884 0.134 Uiso calc 1 . .

loop_
_atom_site_aniso_label
_atom_site_aniso_U_11
_atom_site_aniso_U_22
_atom_site_aniso_U_33
_atom_site_aniso_U_12
_atom_site_aniso_U_13
_atom_site_aniso_U_23
F1A 0.0891(12) 0.0722(11) 0.0449(8) -0.0633(10) 0.0047(8) -0.0074(7)
C7A 0.0313(10) 0.0315(9) 0.0305(10) -0.0139(8) 0.0003(7) -0.0113(8)
C8A 0.0403(11) 0.0430(11) 0.0294(10) -0.0232(9) -0.0006(8) -0.0113(8)
C9A 0.0529(13) 0.0518(13) 0.0297(10) -0.0312(11) 0.0008(9) -0.0068(9)
C10A 0.0513(13) 0.0442(12) 0.0399(12) -0.0322(11) 0.0054(10) -0.0095(9)
C11A 0.0458(12) 0.0422(11) 0.0369(11) -0.0252(10) -0.0013(9) -0.0138(9)
C12A 0.0413(11) 0.0364(10) 0.0293(10) -0.0193(9) -0.0014(8) -0.0105(8)
C13A 0.050(3) 0.041(3) 0.028(2) -0.029(2) 0.008(3) -0.015(3)
C14A 0.043(2) 0.052(3) 0.032(3) -0.0284(19) 0.007(2) -0.020(2)
C15A 0.054(2) 0.044(2) 0.034(4) -0.0249(17) 0.0059(17) -0.0169(19)
C16A 0.065(3) 0.042(3) 0.023(2) -0.0368(17) 0.0041(19) -0.012(2)
C17A 0.053(2) 0.048(2) 0.034(3) -0.0334(17) -0.0010(19) -0.0107(18)
C18A 0.046(2) 0.042(2) 0.038(3) -0.0242(18) 0.003(2) -0.015(2)
C13C 0.022(4) 0.022(4) 0.022(3) -0.010(3) -0.003(3) -0.006(3)
C14C 0.045(3) 0.040(5) 0.029(5) -0.021(3) 0.016(4) -0.027(4)
C15C 0.060(4) 0.048(5) 0.025(7) -0.033(4) 0.015(3) -0.024(4)
C16C 0.064(4) 0.044(6) 0.040(8) -0.044(4) 0.011(5) -0.017(6)
C17C 0.049(4) 0.056(7) 0.049(6) -0.033(4) -0.007(4) -0.025(5)
C18C 0.032(3) 0.048(4) 0.034(5) -0.016(3) -0.016(4) -0.016(3)
O1A 0.046(4) 0.054(5) 0.028(2) -0.026(3) 0.004(2) -0.016(3)
O2A 0.0440(16) 0.057(2) 0.043(3) -0.0312(13) 0.0039(15) -0.0099(17)
O3A 0.0471(15) 0.038(2) 0.056(2) -0.0202(15) 0.0004(15) -0.0083(13)
C1A 0.0406(19) 0.0360(16) 0.0286(14) -0.0215(15) 0.0030(12) -0.0116(11)
C2A 0.024(2) 0.028(2) 0.0242(19) -0.0085(19) -0.0038(18) -0.0080(15)
C3A 0.013(4) 0.021(2) 0.0300(18) 0.000(3) -0.0071(18) -0.0074(15)
C4A 0.041(9) 0.035(5) 0.031(3) -0.018(5) -0.001(5) -0.015(4)
C5A 0.033(7) 0.036(3) 0.0280(17) -0.014(4) -0.0021(17) -0.0123(15)
C6A 0.0381(19) 0.0385(15) 0.0288(13) -0.0208(15) 0.0016(11) -0.0129(10)
C19A 0.041(2) 0.039(2) 0.026(2) -0.0209(18) 0.001(2) -0.0118(19)
C20A 0.059(3) 0.0339(17) 0.064(2) -0.0195(19) -0.004(2) -0.0062(15)
C21A 0.079(3) 0.050(2) 0.0546(18) -0.030(2) -0.020(2) 0.0083(17)
Cl1A 0.112(2) 0.0687(14) 0.0535(11) -0.0643(14) 0.0104(11) -0.0329(11)
O1C 0.090(13) 0.046(10) 0.019(5) -0.043(9) 0.007(6) -0.012(5)
O2C 0.038(3) 0.062(5) 0.046(6) -0.035(3) 0.015(3) -0.013(4)
O3C 0.063(4) 0.046(4) 0.044(5) -0.039(3) -0.009(3) -0.004(2)
C1C 0.016(3) 0.026(3) 0.026(2) -0.006(2) -0.004(2) -0.0111(18)
C2C 0.086(12) 0.051(8) 0.027(4) -0.053(9) 0.015(7) -0.019(5)
C3C 0.003(7) 0.018(5) 0.024(4) 0.003(5) -0.005(3) -0.007(3)
C4C 0.028(15) 0.038(9) 0.024(7) -0.019(11) 0.000(9) -0.012(7)
C5C 0.026(11) 0.033(6) 0.024(3) -0.013(8) 0.002(4) -0.012(3)
C6C 0.013(3) 0.028(3) 0.024(2) -0.006(2) 0.0021(18) -0.0106(17)
C19C 0.036(4) 0.040(4) 0.027(4) -0.023(3) 0.012(4) -0.020(3)
C20C 0.066(6) 0.045(4) 0.049(4) -0.027(4) 0.016(4) -0.010(3)
C21C 0.105(9) 0.090(10) 0.087(9) -0.028(7) 0.000(7) 0.040(7)
Cl1C 0.081(3) 0.062(3) 0.052(2) -0.047(2) 0.0040(16) -0.031(2)
Cl1B 0.0809(5) 0.0581(4) 0.0389(3) -0.0437(4) 0.0089(3) -0.0049(3)
F1B 0.0528(8) 0.0499(8) 0.0685(10) -0.0334(7) 0.0044(7) -0.0258(7)
O1B 0.0697(12) 0.0654(11) 0.0292(7) -0.0419(10) -0.0028(7) -0.0146(7)
O2B 0.0589(11) 0.0798(14) 0.0713(13) -0.0472(11) 0.0159(10) -0.0402(11)
O3B 0.0458(10) 0.0546(11) 0.0733(13) -0.0136(8) -0.0072(9) -0.0396(10)
C1B 0.0375(10) 0.0359(10) 0.0316(9) -0.0186(8) -0.0025(7) -0.0126(7)
C2B 0.0351(10) 0.0331(9) 0.0271(8) -0.0168(8) -0.0020(7) -0.0106(7)
C3B 0.0314(9) 0.0306(9) 0.0305(9) -0.0126(7) -0.0007(7) -0.0111(7)
C4B 0.0421(11) 0.0386(11) 0.0277(9) -0.0209(9) -0.0005(8) -0.0084(8)
C5B 0.0408(11) 0.0416(11) 0.0284(8) -0.0196(9) -0.0008(8) -0.0131(8)
C6B 0.0351(10) 0.0393(11) 0.0311(8) -0.0184(8) 0.0003(7) -0.0144(7)
C7B 0.0335(10) 0.0296(9) 0.0326(9) -0.0137(8) -0.0016(7) -0.0103(7)
C8B 0.0388(11) 0.0392(11) 0.0364(10) -0.0196(9) 0.0033(8) -0.0168(9)
C9B 0.0422(12) 0.0442(12) 0.0451(11) -0.0214(9) 0.0031(9) -0.0240(10)
C10B 0.0378(11) 0.0326(10) 0.0527(12) -0.0176(9) -0.0018(9) -0.0152(9)
C11B 0.0403(11) 0.0350(11) 0.0432(10) -0.0199(9) 0.0019(9) -0.0080(9)
C12B 0.0394(11) 0.0358(10) 0.0331(9) -0.0183(8) -0.0003(8) -0.0096(8)
C13B 0.0397(10) 0.0356(9) 0.0309(9) -0.0217(8) -0.0032(7) -0.0127(7)
C14B 0.0364(10) 0.0474(12) 0.0361(10) -0.0200(9) -0.0028(8) -0.0085(8)
C15B 0.0473(11) 0.0434(12) 0.0374(11) -0.0179(10) -0.0046(9) -0.0032(8)
C16B 0.0545(11) 0.0403(11) 0.0304(10) -0.0301(9) 0.0026(8) -0.0097(7)
C17B 0.0417(11) 0.0523(13) 0.0427(11) -0.0228(9) 0.0045(9) -0.0120(9)
C18B 0.0392(10) 0.0426(12) 0.0430(11) -0.0145(9) -0.0019(9) -0.0044(9)
C19B 0.0482(12) 0.0447(12) 0.0317(10) -0.0264(10) 0.0002(9) -0.0161(9)
C20B 0.085(2) 0.0450(15) 0.077(2) -0.0085(15) -0.0216(17) -0.0350(15)
C21B 0.118(3) 0.0538(19) 0.094(3) -0.028(2) -0.028(2) -0.0130(18)

loop_
_atom_type_symbol
_atom_type_description
_atom_type_scat_dispersion_real
_atom_type_scat_dispersion_imag
_atom_type_scat_source
C C 0.0181 0.0091 'International Tables Vol C Tables 4.2.6.8 and 6.1.1.4'
H H 0.0000 0.0000 'International Tables Vol C Tables 4.2.6.8 and 6.1.1.4'
Cl Cl 0.3639 0.7018 'International Tables Vol C Tables 4.2.6.8 and 6.1.1.4'
F F 0.0727 0.0534 'International Tables Vol C Tables 4.2.6.8 and 6.1.1.4'
O O 0.0492 0.0322 'International Tables Vol C Tables 4.2.6.8 and 6.1.1.4'

loop_
_geom_angle_atom_site_label_1
_geom_angle_atom_site_label_2
_geom_angle_atom_site_label_3
_geom_angle
C8A C7A C12A 118.40(19)
C8A C7A C3A 120.5(4)
C8A C7A C3C 123.7(7)
C12A C7A C3A 121.0(4)
C12A C7A C3C 117.2(7)
C7A C8A H8A 119.6
C9A C8A C7A 120.72(19)
C9A C8A H8A 119.6
C8A C9A H9A 120.7
C10A C9A C8A 118.6(2)
C10A C9A H9A 120.7
F1A C10A C9A 119.4(2)
F1A C10A C11A 117.7(2)
C9A C10A C11A 122.9(2)
C10A C11A H11A 121.0
C10A C11A C12A 118.1(2)
C12A C11A H11A 121.0
C7A C12A H12A 119.4
C11A C12A C7A 121.2(2)
C11A C12A H12A 119.4
C14A C13A C18A 120.0
C14A C13A C1A 101.1(3)
C18A C13A C1A 138.6(3)
C13A C14A H14A 120.0
C15A C14A C13A 120.0
C15A C14A H14A 120.0
C14A C15A H15A 120.0
C14A C15A C16A 120.0
C16A C15A H15A 120.0
C15A C16A C17A 120.0
C15A C16A Cl1A 120.5(2)
C17A C16A Cl1A 119.5(2)
C16A C17A H17A 120.0
C16A C17A C18A 120.0
C18A C17A H17A 120.0
C13A C18A H18A 120.0
C17A C18A C13A 120.0
C17A C18A H18A 120.0
C14C C13C C18C 120.0
C14C C13C C1C 154.5(6)
C18C C13C C1C 84.1(5)
C13C C14C H14C 120.0
C13C C14C C15C 120.0
C15C C14C H14C 120.0
C14C C15C H15C 120.0
C16C C15C C14C 120.0
C16C C15C H15C 120.0
C15C C16C C17C 120.0
C15C C16C Cl1C 117.0(6)
C17C C16C Cl1C 123.0(6)
C16C C17C H17C 120.0
C16C C17C C18C 120.0
C18C C17C H17C 120.0
C13C C18C H18C 120.0
C17C C18C C13C 120.0
C17C C18C H18C 120.0
C19A O3A C20A 116.4(4)
C13A C1A H1A 110.6
C2A C1A C13A 107.7(4)
C2A C1A H1A 110.6
C6A C1A C13A 106.7(3)
C6A C1A H1A 110.6
C6A C1A C2A 110.6(4)
C1A C2A H2AA 108.7
C1A C2A H2AB 108.7
H2AA C2A H2AB 107.6
C3A C2A C1A 114.3(3)
C3A C2A H2AA 108.7
C3A C2A H2AB 108.7
C7A C3A C2A 117.5(5)
C4A C3A C7A 120.6(6)
C4A C3A C2A 120.6(4)
C3A C4A H4A 118.4
C3A C4A C5A 123.3(7)
C5A C4A H4A 118.4
O1A C5A C4A 121.7(7)
O1A C5A C6A 121.8(7)
C4A C5A C6A 116.5(6)
C1A C6A H6A 106.9
C5A C6A C1A 110.4(5)
C5A C6A H6A 106.9
C19A C6A C1A 116.2(5)
C19A C6A C5A 109.0(6)
C19A C6A H6A 106.9
O2A C19A O3A 124.9(4)
O2A C19A C6A 123.7(4)
O3A C19A C6A 111.4(4)
O3A C20A H20A 109.8
O3A C20A H20B 109.8
O3A C20A C21A 109.5(4)
H20A C20A H20B 108.2
C21A C20A H20A 109.8
C21A C20A H20B 109.8
C20A C21A H21A 109.5
C20A C21A H21B 109.5
C20A C21A H21C 109.5
H21A C21A H21B 109.5
H21A C21A H21C 109.5
H21B C21A H21C 109.5
C19C O3C C20C 110.8(8)
C13C C1C H1C 115.3
C2C C1C C13C 104.3(10)
C2C C1C H1C 115.3
C6C C1C C13C 97.9(6)
C6C C1C H1C 115.3
C6C C1C C2C 107.0(8)
C1C C2C H2CA 108.5
C1C C2C H2CB 108.5
H2CA C2C H2CB 107.5
C3C C2C C1C 114.9(8)
C3C C2C H2CA 108.5
C3C C2C H2CB 108.5
C7A C3C C2C 118.0(9)
C4C C3C C7A 117.5(11)
C4C C3C C2C 119.9(10)
C3C C4C H4C 119.9
C3C C4C C5C 120.2(13)
C5C C4C H4C 119.9
O1C C5C C4C 122.1(13)
O1C C5C C6C 121.6(13)
C4C C5C C6C 116.3(11)
C1C C6C H6C 109.3
C5C C6C C1C 109.5(11)
C5C C6C H6C 109.3
C19C C6C C1C 111.4(9)
C19C C6C C5C 107.9(13)
C19C C6C H6C 109.3
O2C C19C O3C 125.5(8)
O2C C19C C6C 124.4(8)
O3C C19C C6C 110.1(7)
O3C C20C H20C 111.3
O3C C20C H20D 111.3
O3C C20C C21C 102.4(8)
H20C C20C H20D 109.2
C21C C20C H20C 111.3
C21C C20C H20D 111.3
C20C C21C H21D 109.5
C20C C21C H21E 109.5
C20C C21C H21F 109.5
H21D C21C H21E 109.5
H21D C21C H21F 109.5
H21E C21C H21F 109.5
C19B O3B C20B 117.5(2)
C2B C1B H1B 107.6
C6B C1B H1B 107.6
C6B C1B C2B 110.35(17)
C13B C1B H1B 107.6
C13B C1B C2B 111.21(16)
C13B C1B C6B 112.24(17)
C1B C2B H2BA 109.0
C1B C2B H2BB 109.0
H2BA C2B H2BB 107.8
C3B C2B C1B 112.74(16)
C3B C2B H2BA 109.0
C3B C2B H2BB 109.0
C4B C3B C2B 120.95(18)
C4B C3B C7B 120.86(19)
C7B C3B C2B 118.18(17)
C3B C4B H4B 118.4
C3B C4B C5B 123.3(2)
C5B C4B H4B 118.4
O1B C5B C4B 121.9(2)
O1B C5B C6B 120.09(19)
C4B C5B C6B 117.97(17)
C1B C6B H6B 107.9
C5B C6B C1B 112.02(17)
C5B C6B H6B 107.9
C19B C6B C1B 111.75(18)
C19B C6B C5B 109.21(17)
C19B C6B H6B 107.9
C8B C7B C3B 121.13(19)
C12B C7B C3B 120.62(18)
C12B C7B C8B 118.19(19)
C7B C8B H8B 119.6
C9B C8B C7B 120.7(2)
C9B C8B H8B 119.6
C8B C9B H9B 120.7
C10B C9B C8B 118.7(2)
C10B C9B H9B 120.7
F1B C10B C9B 119.1(2)
F1B C10B C11B 118.2(2)
C9B C10B C11B 122.8(2)
C10B C11B H11B 121.0
C10B C11B C12B 118.0(2)
C12B C11B H11B 121.0
C7B C12B H12B 119.2
C11B C12B C7B 121.6(2)
C11B C12B H12B 119.2
C14B C13B C1B 118.9(2)
C14B C13B C18B 117.8(2)
C18B C13B C1B 123.3(2)
C13B C14B H14B 119.3
C13B C14B C15B 121.4(2)
C15B C14B H14B 119.3
C14B C15B H15B 120.4
C16B C15B C14B 119.3(2)
C16B C15B H15B 120.4
C15B C16B Cl1B 119.63(19)
C17B C16B Cl1B 119.30(19)
C17B C16B C15B 121.1(2)
C16B C17B H17B 120.7
C16B C17B C18B 118.7(2)
C18B C17B H17B 120.7
C13B C18B C17B 121.7(2)
C13B C18B H18B 119.1
C17B C18B H18B 119.1
O2B C19B O3B 124.3(2)
O2B C19B C6B 124.5(2)
O3B C19B C6B 111.16(19)
O3B C20B H20E 109.6
O3B C20B H20F 109.6
H20E C20B H20F 108.1
C21B C20B O3B 110.5(3)
C21B C20B H20E 109.6
C21B C20B H20F 109.6
C20B C21B H21G 109.5
C20B C21B H21H 109.5
C20B C21B H21I 109.5
H21G C21B H21H 109.5
H21G C21B H21I 109.5
H21H C21B H21I 109.5

loop_
_geom_bond_atom_site_label_1
_geom_bond_atom_site_label_2
_geom_bond_distance
F1A C10A 1.355(3)
C7A C8A 1.399(3)
C7A C12A 1.402(3)
C7A C3A 1.490(4)
C7A C3C 1.491(5)
C8A H8A 0.9500
C8A C9A 1.387(3)
C9A H9A 0.9500
C9A C10A 1.374(3)
C10A C11A 1.374(3)
C11A H11A 0.9500
C11A C12A 1.387(3)
C12A H12A 0.9500
C13A C14A 1.3900
C13A C18A 1.3900
C13A C1A 1.593(4)
C14A H14A 0.9500
C14A C15A 1.3900
C15A H15A 0.9500
C15A C16A 1.3900
C16A C17A 1.3900
C16A Cl1A 1.724(3)
C17A H17A 0.9500
C17A C18A 1.3900
C18A H18A 0.9500
C13C C14C 1.3900
C13C C18C 1.3900
C13C C1C 1.684(9)
C14C H14C 0.9500
C14C C15C 1.3900
C15C H15C 0.9500
C15C C16C 1.3900
C16C C17C 1.3900
C16C Cl1C 1.742(7)
C17C H17C 0.9500
C17C C18C 1.3900
C18C H18C 0.9500
O1A C5A 1.224(5)
O2A C19A 1.190(5)
O3A C19A 1.333(5)
O3A C20A 1.478(5)
C1A H1A 1.0000
C1A C2A 1.536(4)
C1A C6A 1.525(4)
C2A H2AA 0.9900
C2A H2AB 0.9900
C2A C3A 1.513(4)
C3A C4A 1.354(5)
C4A H4A 0.9500
C4A C5A 1.455(5)
C5A C6A 1.525(6)
C6A H6A 1.0000
C6A C19A 1.519(4)
C20A H20A 0.9900
C20A H20B 0.9900
C20A C21A 1.513(6)
C21A H21A 0.9800
C21A H21B 0.9800
C21A H21C 0.9800
O1C C5C 1.224(6)
O2C C19C 1.191(6)
O3C C19C 1.334(6)
O3C C20C 1.477(6)
C1C H1C 1.0000
C1C C2C 1.537(6)
C1C C6C 1.533(5)
C2C H2CA 0.9900
C2C H2CB 0.9900
C2C C3C 1.513(5)
C3C C4C 1.355(6)
C4C H4C 0.9500
C4C C5C 1.456(6)
C5C C6C 1.526(6)
C6C H6C 1.0000
C6C C19C 1.518(5)
C20C H20C 0.9900
C20C H20D 0.9900
C20C C21C 1.508(7)
C21C H21D 0.9800
C21C H21E 0.9800
C21C H21F 0.9800
Cl1B C16B 1.744(2)
F1B C10B 1.352(2)
O1B C5B 1.221(3)
O2B C19B 1.189(3)
O3B C19B 1.326(3)
O3B C20B 1.453(3)
C1B H1B 1.0000
C1B C2B 1.541(3)
C1B C6B 1.538(3)
C1B C13B 1.522(3)
C2B H2BA 0.9900
C2B H2BB 0.9900
C2B C3B 1.507(3)
C3B C4B 1.347(3)
C3B C7B 1.481(3)
C4B H4B 0.9500
C4B C5B 1.456(3)
C5B C6B 1.520(3)
C6B H6B 1.0000
C6B C19B 1.519(3)
C7B C8B 1.406(3)
C7B C12B 1.398(3)
C8B H8B 0.9500
C8B C9B 1.388(3)
C9B H9B 0.9500
C9B C10B 1.376(3)
C10B C11B 1.380(3)
C11B H11B 0.9500
C11B C12B 1.385(3)
C12B H12B 0.9500
C13B C14B 1.384(3)
C13B C18B 1.385(3)
C14B H14B 0.9500
C14B C15B 1.385(3)
C15B H15B 0.9500
C15B C16B 1.376(4)
C16B C17B 1.375(4)
C17B H17B 0.9500
C17B C18B 1.391(3)
C18B H18B 0.9500
C20B H20E 0.9900
C20B H20F 0.9900
C20B C21B 1.427(5)
C21B H21G 0.9800
C21B H21H 0.9800
C21B H21I 0.9800

loop_
_geom_hbond_atom_site_label_D
_geom_hbond_atom_site_label_H
_geom_hbond_atom_site_label_A
_geom_hbond_site_symmetry_A
_geom_hbond_distance_DH
_geom_hbond_distance_HA
_geom_hbond_distance_DA
_geom_hbond_angle_DHA
C8A H8A O1B . 0.95 2.55 3.478(3) 167.0
C2A H2AA O1B . 0.99 2.44 3.288(6) 143.2
C2A H2AB O2B 2_666 0.99 2.56 3.432(7) 146.8
C2C H2CA O1B . 0.99 2.32 3.278(18) 163.7
C2C H2CB O2B 2_666 0.99 2.42 3.40(2) 169.8
C2B H2BA O1A 1_556 0.99 2.49 3.315(8) 140.2
C2B H2BA O1C 1_556 0.99 2.56 3.380(18) 140.2
C2B H2BB O2C 2_766 0.99 2.58 3.436(10) 144.9
C8B H8B O1A 1_556 0.95 2.50 3.379(8) 153.7
C8B H8B O1C 1_556 0.95 2.54 3.417(19) 153.9
C9B H9B O2A 1_556 0.95 2.54 3.274(6) 133.8
C14B H14B O2A 2_766 0.95 2.54 3.247(5) 131.1

loop_
_geom_torsion_atom_site_label_1
_geom_torsion_atom_site_label_2
_geom_torsion_atom_site_label_3
_geom_torsion_atom_site_label_4
_geom_torsion
F1A C10A C11A C12A -179.1(2)
C7A C8A C9A C10A -1.1(4)
C7A C3A C4A C5A 176.1(14)
C7A C3C C4C C5C 177(3)
C8A C7A C12A C11A -1.0(3)
C8A C7A C3A C2A -33.0(10)
C8A C7A C3A C4A 159.8(12)
C8A C7A C3C C2C -8(2)
C8A C7A C3C C4C 147(2)
C8A C9A C10A F1A 180.0(2)
C8A C9A C10A C11A -0.6(4)
C9A C10A C11A C12A 1.4(4)
C10A C11A C12A C7A -0.6(3)
C12A C7A C8A C9A 1.9(3)
C12A C7A C3A C2A 150.2(6)
C12A C7A C3A C4A -17.0(14)
C12A C7A C3C C2C 161.9(14)
C12A C7A C3C C4C -42(3)
C13A C14A C15A C16A 0.0
C13A C1A C2A C3A -159.9(6)
C13A C1A C6A C5A 173.5(7)
C13A C1A C6A C19A -61.8(6)
C14A C13A C18A C17A 0.0
C14A C13A C1A C2A -104.5(5)
C14A C13A C1A C6A 136.7(4)
C14A C15A C16A C17A 0.0
C14A C15A C16A Cl1A -179.9(8)
C15A C16A C17A C18A 0.0
C16A C17A C18A C13A 0.0
C18A C13A C14A C15A 0.0
C18A C13A C1A C2A 82.8(8)
C18A C13A C1A C6A -35.9(9)
C13C C14C C15C C16C 0.0
C13C C1C C2C C3C 146.2(15)
C13C C1C C6C C5C -169.5(13)
C13C C1C C6C C19C 71.2(12)
C14C C13C C18C C17C 0.0
C14C C13C C1C C2C -35(2)
C14C C13C C1C C6C 74(2)
C14C C15C C16C C17C 0.0
C14C C15C C16C Cl1C 177.4(18)
C15C C16C C17C C18C 0.0
C16C C17C C18C C13C 0.0
C18C C13C C14C C15C 0.0
C18C C13C C1C C2C 126.7(11)
C18C C13C C1C C6C -123.5(8)
O1A C5A C6A C1A 141.5(14)
O1A C5A C6A C19A 12.7(18)
C1A C13A C14A C15A -174.4(6)
C1A C13A C18A C17A 171.6(9)
C1A C2A C3A C7A -156.4(6)
C1A C2A C3A C4A 10.8(15)
C1A C6A C19A O2A 130.9(11)
C1A C6A C19A O3A -48.1(12)
C2A C1A C6A C5A 56.6(7)
C2A C1A C6A C19A -178.6(5)
C2A C3A C4A C5A 9(3)
C3A C7A C8A C9A -174.9(5)
C3A C7A C12A C11A 175.8(5)
C3A C7A C3C C2C -86(5)
C3A C7A C3C C4C 70(5)
C3A C4A C5A O1A -174.7(17)
C3A C4A C5A C6A 5(3)
C4A C5A C6A C1A -38.6(16)
C4A C5A C6A C19A -167.4(13)
C5A C6A C19A O2A -103.6(14)
C5A C6A C19A O3A 77.4(12)
C6A C1A C2A C3A -43.6(6)
C19A O3A C20A C21A 86.8(10)
C20A O3A C19A O2A 4.0(18)
C20A O3A C19A C6A -177.1(7)
Cl1A C16A C17A C18A 179.9(8)
O1C C5C C6C C1C -139(3)
O1C C5C C6C C19C -17(4)
C1C C13C C14C C15C 159(2)
C1C C13C C18C C17C -171.2(11)
C1C C2C C3C C7A 156.1(14)
C1C C2C C3C C4C 1(3)
C1C C6C C19C O2C 41(3)
C1C C6C C19C O3C -141.6(17)
C2C C1C C6C C5C -61.9(15)
C2C C1C C6C C19C 178.8(13)
C2C C3C C4C C5C -28(5)
C3C C7A C8A C9A 172.2(10)
C3C C7A C12A C11A -171.9(9)
C3C C7A C3A C2A 76(5)
C3C C7A C3A C4A -91(5)
C3C C4C C5C O1C -176(3)
C3C C4C C5C C6C 6(5)
C4C C5C C6C C1C 40(3)
C4C C5C C6C C19C 161(3)
C5C C6C C19C O2C -79(3)
C5C C6C C19C O3C 98(2)
C6C C1C C2C C3C 43.2(18)
C19C O3C C20C C21C 174.3(19)
C20C O3C C19C O2C 5(4)
C20C O3C C19C C6C -172.2(15)
Cl1C C16C C17C C18C -177.3(19)
Cl1B C16B C17B C18B -178.78(19)
F1B C10B C11B C12B 178.2(2)
O1B C5B C6B C1B 152.6(2)
O1B C5B C6B C19B 28.2(3)
C1B C2B C3B C4B 26.2(3)
C1B C2B C3B C7B -152.95(18)
C1B C6B C19B O2B 120.3(3)
C1B C6B C19B O3B -60.9(2)
C1B C13B C14B C15B 180.0(2)
C1B C13B C18B C17B 179.8(2)
C2B C1B C6B C5B 51.7(2)
C2B C1B C6B C19B 174.65(17)
C2B C1B C13B C14B -94.2(2)
C2B C1B C13B C18B 84.7(2)
C2B C3B C4B C5B -2.4(3)
C2B C3B C7B C8B -23.3(3)
C2B C3B C7B C12B 153.8(2)
C3B C4B C5B O1B -177.9(2)
C3B C4B C5B C6B 4.3(3)
C3B C7B C8B C9B 176.9(2)
C3B C7B C12B C11B -177.1(2)
C4B C3B C7B C8B 157.5(2)
C4B C3B C7B C12B -25.4(3)
C4B C5B C6B C1B -29.6(3)
C4B C5B C6B C19B -154.0(2)
C5B C6B C19B O2B -115.2(3)
C5B C6B C19B O3B 63.6(2)
C6B C1B C2B C3B -50.1(2)
C6B C1B C13B C14B 141.6(2)
C6B C1B C13B C18B -39.5(3)
C7B C3B C4B C5B 176.66(19)
C7B C8B C9B C10B -0.1(4)
C8B C7B C12B C11B 0.1(3)
C8B C9B C10B F1B -178.4(2)
C8B C9B C10B C11B 0.6(4)
C9B C10B C11B C12B -0.7(4)
C10B C11B C12B C7B 0.4(3)
C12B C7B C8B C9B -0.2(3)
C13B C1B C2B C3B -175.38(17)
C13B C1B C6B C5B 176.38(17)
C13B C1B C6B C19B -60.7(2)
C13B C14B C15B C16B 0.3(4)
C14B C13B C18B C17B -1.3(3)
C14B C15B C16B Cl1B 178.56(18)
C14B C15B C16B C17B -1.5(4)
C15B C16B C17B C18B 1.3(4)
C16B C17B C18B C13B 0.1(4)
C18B C13B C14B C15B 1.0(3)
C19B O3B C20B C21B -107.9(4)
C20B O3B C19B O2B -0.8(4)
C20B O3B C19B C6B -179.6(2)
